data_7208858
loop_
_publ_author_name
'Hou, Gui-Ge'
'Zhao, Hui-Juan'
'Sun, Ju-Feng'
'Lin, Dong'
'Dai, Xian-Ping'
'Han, Jing-Tian'
'Zhao, Hui'

_publ_section_title
;
 Synthesis, structure and luminescence of Co-crystals with hexagonal
 channels: arranging disposition and \p--\p interactions
;
_journal_issue 3
_journal_name_full CrystEngComm
_journal_page_first 577
_journal_paper_doi 10.1039/c2ce25759a
_journal_volume 15
_journal_year 2013
_chemical_formula_sum 'C19 H16 N4 O2'
_chemical_formula_weight 332.36
_chemical_name_systematic
;
?
;
_space_group_IT_number 14
_symmetry_cell_setting monoclinic
_symmetry_space_group_name_Hall '-P 2yn'
_symmetry_space_group_name_H-M 'P 1 21/n 1'
_atom_sites_solution_hydrogens geom
_atom_sites_solution_primary direct
_atom_sites_solution_secondary difmap
_audit_creation_method SHELXL-97
_cell_angle_alpha 90.00
_cell_angle_beta 97.817(5)
_cell_angle_gamma 90.00
_cell_formula_units_Z 4
_cell_length_a 7.599(2)
_cell_length_b 9.335(3)
_cell_length_c 23.306(7)
_cell_measurement_reflns_used 764
_cell_measurement_temperature 298(2)
_cell_measurement_theta_max 19.520
_cell_measurement_theta_min 2.353
_cell_volume 1637.9(8)
_computing_cell_refinement 'Bruker SMART'
_computing_data_collection 'Bruker SMART'
_computing_data_reduction 'Bruker SAINT'
_computing_molecular_graphics 'Bruker SHELXTL'
_computing_publication_material 'Bruker SHELXTL'
_computing_structure_refinement 'SHELXL-97 (Sheldrick, 2008)'
_computing_structure_solution 'SHELXS-97 (Sheldrick, 2008)'
_diffrn_ambient_temperature 298(2)
_diffrn_measured_fraction_theta_full 0.997
_diffrn_measured_fraction_theta_max 0.997
_diffrn_measurement_device_type 'smart APEX'
_diffrn_measurement_method 'phi and omega scans'
_diffrn_radiation_monochromator graphite
_diffrn_radiation_source 'fine-focus sealed tube'
_diffrn_radiation_type MoK\a
_diffrn_radiation_wavelength 0.71073
_diffrn_reflns_av_R_equivalents 0.0632
_diffrn_reflns_av_sigmaI/netI 0.0869
_diffrn_reflns_limit_h_max 9
_diffrn_reflns_limit_h_min -8
_diffrn_reflns_limit_k_max 11
_diffrn_reflns_limit_k_min -10
_diffrn_reflns_limit_l_max 28
_diffrn_reflns_limit_l_min -28
_diffrn_reflns_number 8437
_diffrn_reflns_theta_full 25.49
_diffrn_reflns_theta_max 25.49
_diffrn_reflns_theta_min 1.76
_exptl_absorpt_coefficient_mu 0.091
_exptl_absorpt_correction_type none
_exptl_crystal_colour colourless
_exptl_crystal_density_diffrn 1.348
_exptl_crystal_density_method 'not measured'
_exptl_crystal_description bar
_exptl_crystal_F_000 696
_exptl_crystal_size_max 0.40
_exptl_crystal_size_mid 0.10
_exptl_crystal_size_min 0.10
_refine_diff_density_max 0.154
_refine_diff_density_min -0.200
_refine_diff_density_rms 0.037
_refine_ls_extinction_method none
_refine_ls_goodness_of_fit_ref 1.106
_refine_ls_hydrogen_treatment constr
_refine_ls_matrix_type full
_refine_ls_number_parameters 228
_refine_ls_number_reflns 3058
_refine_ls_number_restraints 0
_refine_ls_restrained_S_all 1.106
_refine_ls_R_factor_all 0.1358
_refine_ls_R_factor_gt 0.0790
_refine_ls_shift/su_max 0.000
_refine_ls_shift/su_mean 0.000
_refine_ls_structure_factor_coef Fsqd
_refine_ls_weighting_details 'calc w=1/[\s^2^(Fo^2^)+(0.0481P)^2^+0.2927P] where P=(Fo^2^+2Fc^2^)/3'
_refine_ls_weighting_scheme calc
_refine_ls_wR_factor_gt 0.1463
_refine_ls_wR_factor_ref 0.1699
_reflns_number_gt 1901
_reflns_number_total 3058
_reflns_threshold_expression >2sigma(I)
_cod_data_source_file c2ce25759a.txt
_cod_data_source_block 2
_cod_depositor_comments
;
The following automatic conversions were performed:

'_symmetry_cell_setting' value 'Monoclinic' changed to 'monoclinic'
according to /home/saulius/struct/CIF-dictionaries/cif_core.dic
dictionary named 'cif_core.dic' version 2.4.2 from 2011-04-26.

Automatic conversion script
Id: cif_fix_values 1891 2012-01-12 08:04:46Z andrius 
;
_cod_original_sg_symbol_H-M P2(1)/n
_cod_database_code 7208858

loop_
_symmetry_equiv_pos_as_xyz
'x, y, z'
'-x+1/2, y+1/2, -z+1/2'
'-x, -y, -z'
'x-1/2, -y-1/2, z-1/2'

loop_
_atom_site_label
_atom_site_type_symbol
_atom_site_fract_x
_atom_site_fract_y
_atom_site_fract_z
_atom_site_U_iso_or_equiv
_atom_site_adp_type
_atom_site_occupancy
_atom_site_symmetry_multiplicity
_atom_site_calc_flag
_atom_site_refinement_flags
C1 C 0.1819(5) 1.3530(4) 1.03027(15) 0.0522(9) Uani 1 1 d .
H1 H 0.1531 1.3804 0.9918 0.063 Uiso 1 1 calc R
C2 C 0.2268(6) 1.3571(5) 1.12186(17) 0.0725(12) Uani 1 1 d .
H2 H 0.2346 1.3897 1.1598 0.087 Uiso 1 1 calc R
C3 C 0.2625(5) 1.2218(5) 1.10696(15) 0.0676(11) Uani 1 1 d .
H3 H 0.2995 1.1461 1.1317 0.081 Uiso 1 1 calc R
C4 C 0.2461(4) 1.0963(3) 1.01147(13) 0.0449(8) Uani 1 1 d .
C5 C 0.2973(4) 1.1110(3) 0.95736(13) 0.0466(8) Uani 1 1 d .
H5 H 0.3248 1.2007 0.9437 0.056 Uiso 1 1 calc R
C6 C 0.3072(4) 0.9906(3) 0.92378(14) 0.0467(9) Uani 1 1 d .
H6 H 0.3383 1.0002 0.8867 0.056 Uiso 1 1 calc R
C7 C 0.2720(4) 0.8556(3) 0.94399(14) 0.0443(8) Uani 1 1 d .
C8 C 0.2220(4) 0.8446(4) 0.99899(15) 0.0526(9) Uani 1 1 d .
H8 H 0.1982 0.7550 1.0135 0.063 Uiso 1 1 calc R
C9 C 0.2075(5) 0.9636(4) 1.03191(14) 0.0524(9) Uani 1 1 d .
H9 H 0.1713 0.9548 1.0683 0.063 Uiso 1 1 calc R
C10 C 0.2844(4) 0.7255(3) 0.90860(14) 0.0464(9) Uani 1 1 d .
C11 C 0.2287(5) 0.7192(4) 0.85044(16) 0.0582(10) Uani 1 1 d .
H11 H 0.1830 0.8022 0.8320 0.070 Uiso 1 1 calc R
C12 C 0.3034(5) 0.4867(4) 0.84728(18) 0.0618(10) Uani 1 1 d .
H12 H 0.3088 0.4034 0.8257 0.074 Uiso 1 1 calc R
C13 C 0.3543(5) 0.5985(4) 0.93267(16) 0.0563(10) Uani 1 1 d .
H13 H 0.3973 0.5978 0.9720 0.068 Uiso 1 1 calc R
C14 C 0.8684(5) 0.2342(4) 0.84679(14) 0.0515(9) Uani 1 1 d .
C15 C 0.6856(5) 0.2403(3) 0.83904(13) 0.0486(9) Uani 1 1 d .
H15 H 0.6277 0.3073 0.8594 0.058 Uiso 1 1 calc R
C16 C 0.5879(5) 0.1469(4) 0.80109(13) 0.0492(9) Uani 1 1 d .
C17 C 0.6733(5) 0.0450(4) 0.77162(14) 0.0586(10) Uani 1 1 d .
H17 H 0.6085 -0.0200 0.7470 0.070 Uiso 1 1 calc R
C18 C 0.8572(6) 0.0420(4) 0.77967(15) 0.0673(11) Uani 1 1 d .
H18 H 0.9155 -0.0250 0.7595 0.081 Uiso 1 1 calc R
C19 C 0.9554(5) 0.1350(4) 0.81650(15) 0.0640(11) Uani 1 1 d .
H19 H 1.0788 0.1317 0.8211 0.077 Uiso 1 1 calc R
N1 N 0.1779(4) 1.4396(3) 1.07437(13) 0.0642(9) Uani 1 1 d .
N2 N 0.2326(4) 1.2194(3) 1.04732(11) 0.0485(7) Uani 1 1 d .
N3 N 0.3637(4) 0.4778(3) 0.90320(14) 0.0623(9) Uani 1 1 d .
N4 N 0.2358(4) 0.6016(3) 0.81845(13) 0.0623(9) Uani 1 1 d .
O1 O 0.9707(3) 0.3210(3) 0.88440(11) 0.0706(8) Uani 1 1 d .
H1A H 0.9090 0.3849 0.8953 0.106 Uiso 1 1 calc R
O2 O 0.4071(3) 0.1580(3) 0.79463(10) 0.0641(7) Uani 1 1 d .
H2A H 0.3652 0.1263 0.7629 0.096 Uiso 1 1 calc R

loop_
_atom_site_aniso_label
_atom_site_aniso_U_11
_atom_site_aniso_U_22
_atom_site_aniso_U_33
_atom_site_aniso_U_23
_atom_site_aniso_U_13
_atom_site_aniso_U_12
C1 0.052(2) 0.053(2) 0.050(2) 0.0011(18) -0.0005(17) -0.0068(19)
C2 0.078(3) 0.089(3) 0.052(3) -0.010(2) 0.013(2) -0.008(3)
C3 0.068(3) 0.092(3) 0.042(2) 0.011(2) 0.0023(18) -0.003(2)
C4 0.037(2) 0.056(2) 0.0400(18) 0.0089(16) -0.0024(15) -0.0042(17)
C5 0.050(2) 0.0432(19) 0.045(2) 0.0121(16) 0.0040(16) -0.0041(17)
C6 0.047(2) 0.053(2) 0.0385(18) 0.0115(16) 0.0026(15) 0.0006(17)
C7 0.0339(19) 0.050(2) 0.047(2) 0.0122(16) -0.0027(15) 0.0000(16)
C8 0.046(2) 0.049(2) 0.062(2) 0.0182(18) 0.0056(18) -0.0050(18)
C9 0.051(2) 0.060(2) 0.047(2) 0.0125(18) 0.0094(17) -0.0028(19)
C10 0.036(2) 0.049(2) 0.052(2) 0.0117(17) -0.0026(16) -0.0036(17)
C11 0.055(3) 0.050(2) 0.067(3) 0.0055(19) 0.0009(19) 0.0083(19)
C12 0.051(3) 0.056(2) 0.078(3) -0.002(2) 0.008(2) -0.001(2)
C13 0.051(2) 0.048(2) 0.066(2) 0.0112(19) -0.0047(18) -0.0059(19)
C14 0.049(2) 0.062(2) 0.042(2) 0.0088(17) 0.0022(17) 0.004(2)
C15 0.046(2) 0.060(2) 0.0406(19) 0.0068(16) 0.0072(16) 0.0073(19)
C16 0.049(2) 0.061(2) 0.0380(19) 0.0082(17) 0.0064(16) 0.005(2)
C17 0.068(3) 0.065(2) 0.042(2) 0.0007(17) 0.0037(19) 0.006(2)
C18 0.071(3) 0.081(3) 0.051(2) 0.004(2) 0.011(2) 0.027(2)
C19 0.044(2) 0.091(3) 0.058(2) 0.010(2) 0.0111(19) 0.019(2)
N1 0.067(2) 0.068(2) 0.057(2) -0.0070(18) 0.0054(16) -0.0078(18)
N2 0.0470(19) 0.0577(19) 0.0400(16) 0.0033(14) 0.0032(13) -0.0074(15)
N3 0.059(2) 0.0475(19) 0.077(2) 0.0084(16) -0.0022(17) 0.0001(16)
N4 0.061(2) 0.0546(19) 0.069(2) 0.0043(17) -0.0001(16) 0.0045(17)
O1 0.0484(17) 0.085(2) 0.0752(18) -0.0048(15) -0.0043(14) 0.0005(14)
O2 0.0443(16) 0.092(2) 0.0565(16) -0.0106(14) 0.0066(12) -0.0015(15)

loop_
_atom_type_symbol
_atom_type_description
_atom_type_scat_dispersion_real
_atom_type_scat_dispersion_imag
_atom_type_scat_source
C C 0.0033 0.0016 'International Tables Vol C Tables 4.2.6.8 and 6.1.1.4'
H H 0.0000 0.0000 'International Tables Vol C Tables 4.2.6.8 and 6.1.1.4'
N N 0.0061 0.0033 'International Tables Vol C Tables 4.2.6.8 and 6.1.1.4'
O O 0.0106 0.0060 'International Tables Vol C Tables 4.2.6.8 and 6.1.1.4'

loop_
_geom_angle_atom_site_label_1
_geom_angle_atom_site_label_2
_geom_angle_atom_site_label_3
_geom_angle
N1 C1 N2 112.0(3)
N1 C1 H1 124.0
N2 C1 H1 124.0
C3 C2 N1 111.4(3)
C3 C2 H2 124.3
N1 C2 H2 124.3
C2 C3 N2 105.3(3)
C2 C3 H3 127.4
N2 C3 H3 127.4
C9 C4 C5 120.5(3)
C9 C4 N2 119.1(3)
C5 C4 N2 120.4(3)
C4 C5 C6 118.9(3)
C4 C5 H5 120.5
C6 C5 H5 120.5
C5 C6 C7 121.4(3)
C5 C6 H6 119.3
C7 C6 H6 119.3
C6 C7 C8 118.1(3)
C6 C7 C10 121.9(3)
C8 C7 C10 120.0(3)
C9 C8 C7 120.9(3)
C9 C8 H8 119.6
C7 C8 H8 119.6
C8 C9 C4 120.2(3)
C8 C9 H9 119.9
C4 C9 H9 119.9
C11 C10 C13 114.5(3)
C11 C10 C7 123.7(3)
C13 C10 C7 121.8(3)
N4 C11 C10 124.1(3)
N4 C11 H11 118.0
C10 C11 H11 118.0
N3 C12 N4 127.3(3)
N3 C12 H12 116.4
N4 C12 H12 116.4
N3 C13 C10 124.2(3)
N3 C13 H13 117.9
C10 C13 H13 117.9
O1 C14 C15 122.6(3)
O1 C14 C19 117.2(3)
C15 C14 C19 120.2(3)
C14 C15 C16 120.1(3)
C14 C15 H15 120.0
C16 C15 H15 120.0
O2 C16 C15 117.8(3)
O2 C16 C17 122.0(3)
C15 C16 C17 120.2(3)
C18 C17 C16 118.6(3)
C18 C17 H17 120.7
C16 C17 H17 120.7
C19 C18 C17 121.7(4)
C19 C18 H18 119.1
C17 C18 H18 119.1
C18 C19 C14 119.1(4)
C18 C19 H19 120.4
C14 C19 H19 120.4
C1 N1 C2 104.8(3)
C1 N2 C3 106.5(3)
C1 N2 C4 127.6(3)
C3 N2 C4 125.9(3)
C12 N3 C13 114.8(3)
C12 N4 C11 115.1(3)
C14 O1 H1A 109.5
C16 O2 H2A 109.5

loop_
_geom_bond_atom_site_label_1
_geom_bond_atom_site_label_2
_geom_bond_distance
C1 N1 1.311(4)
C1 N2 1.349(4)
C1 H1 0.9300
C2 C3 1.347(5)
C2 N1 1.358(4)
C2 H2 0.9300
C3 N2 1.378(4)
C3 H3 0.9300
C4 C9 1.374(4)
C4 C5 1.376(4)
C4 N2 1.433(4)
C5 C6 1.377(4)
C5 H5 0.9300
C6 C7 1.384(4)
C6 H6 0.9300
C7 C8 1.389(4)
C7 C10 1.478(4)
C8 C9 1.362(4)
C8 H8 0.9300
C9 H9 0.9300
C10 C11 1.365(4)
C10 C13 1.386(4)
C11 N4 1.332(4)
C11 H11 0.9300
C12 N3 1.324(4)
C12 N4 1.331(4)
C12 H12 0.9300
C13 N3 1.327(4)
C13 H13 0.9300
C14 O1 1.358(4)
C14 C15 1.378(5)
C14 C19 1.385(5)
C15 C16 1.384(4)
C15 H15 0.9300
C16 O2 1.365(4)
C16 C17 1.385(4)
C17 C18 1.385(5)
C17 H17 0.9300
C18 C19 1.368(5)
C18 H18 0.9300
C19 H19 0.9300
O1 H1A 0.8200
O2 H2A 0.8200

loop_
_geom_hbond_atom_site_label_D
_geom_hbond_atom_site_label_H
_geom_hbond_atom_site_label_A
_geom_hbond_distance_DH
_geom_hbond_distance_HA
_geom_hbond_distance_DA
_geom_hbond_angle_DHA
_geom_hbond_site_symmetry_A
O1 H1A N1 0.82 1.94 2.736(4) 165.1 3_677
O2 H2A N4 0.82 1.96 2.761(4) 165.5 2_546

loop_
_geom_torsion_atom_site_label_1
_geom_torsion_atom_site_label_2
_geom_torsion_atom_site_label_3
_geom_torsion_atom_site_label_4
_geom_torsion
N1 C2 C3 N2 -0.7(5)
C9 C4 C5 C6 0.8(5)
N2 C4 C5 C6 -179.4(3)
C4 C5 C6 C7 -1.9(5)
C5 C6 C7 C8 1.4(5)
C5 C6 C7 C10 -179.2(3)
C6 C7 C8 C9 0.3(5)
C10 C7 C8 C9 -179.1(3)
C7 C8 C9 C4 -1.4(5)
C5 C4 C9 C8 0.9(5)
N2 C4 C9 C8 -179.0(3)
C6 C7 C10 C11 -39.7(5)
C8 C7 C10 C11 139.6(4)
C6 C7 C10 C13 140.5(3)
C8 C7 C10 C13 -40.1(5)
C13 C10 C11 N4 1.3(5)
C7 C10 C11 N4 -178.5(3)
C11 C10 C13 N3 -1.8(5)
C7 C10 C13 N3 178.0(3)
O1 C14 C15 C16 -178.5(3)
C19 C14 C15 C16 0.2(5)
C14 C15 C16 O2 -179.5(3)
C14 C15 C16 C17 1.3(5)
O2 C16 C17 C18 178.9(3)
C15 C16 C17 C18 -2.0(5)
C16 C17 C18 C19 1.1(5)
C17 C18 C19 C14 0.4(6)
O1 C14 C19 C18 177.7(3)
C15 C14 C19 C18 -1.1(5)
N2 C1 N1 C2 -0.6(4)
C3 C2 N1 C1 0.8(5)
N1 C1 N2 C3 0.2(4)
N1 C1 N2 C4 177.7(3)
C2 C3 N2 C1 0.3(4)
C2 C3 N2 C4 -177.3(3)
C9 C4 N2 C1 -145.9(3)
C5 C4 N2 C1 34.2(5)
C9 C4 N2 C3 31.1(5)
C5 C4 N2 C3 -148.8(3)
N4 C12 N3 C13 -0.1(6)
C10 C13 N3 C12 1.2(5)
N3 C12 N4 C11 -0.4(6)
C10 C11 N4 C12 -0.3(5)
